data_2007462
loop_
_publ_author_name
'Casalone, Gianluigi'
'Pilati, Tullio'
'Binello, Arianna'

_publ_section_title
;
 Five
 3,4-Dihydro-2<i>H</i>,5<i>H</i>-pyrano[3,2-<i>c</i>][1]benzopyran-5-one
 Derivatives
;
_journal_issue 7
_journal_name_full 'Acta Crystallographica Section C'
_journal_page_first 1042
_journal_page_last 1047
_journal_paper_doi 10.1107/S0108270198000249
_journal_volume 54
_journal_year 1998
_chemical_formula_moiety 'C22 H20 O6'
_chemical_formula_sum 'C22 H20 O6'
_chemical_formula_weight 380.38
_chemical_melting_point 145
_chemical_name_systematic
;3,4-dihydro-2-ethoxy-4-methoxycarbonyl-4-phenyl-2H,5H-pyrano[3,2-c][1]benzo
 pyran-5-one
;
_space_group_IT_number 14
_symmetry_cell_setting monoclinic
_symmetry_space_group_name_Hall '-P 2yn'
_symmetry_space_group_name_H-M 'P 1 21/n 1'
_cell_angle_alpha 90.00
_cell_angle_beta 107.394(6)
_cell_angle_gamma 90.00
_cell_formula_units_Z 4
_cell_length_a 10.3920(10)
_cell_length_b 17.1920(10)
_cell_length_c 11.1930(10)
_cell_measurement_reflns_used 43
_cell_measurement_temperature 293(2)
_cell_measurement_theta_max 12.27
_cell_measurement_theta_min 3.40
_cell_volume 1908.3(3)
_computing_cell_refinement XSCANS
_computing_data_collection 'XSCANS (Fait, 1991)'
_computing_data_reduction XSCANS
_computing_molecular_graphics 'ORTEPII (Johnson, 1976)'
_computing_publication_material 'SHELXL93. Other programs used include PARSTCIF (Nardelli, 1991)'
_computing_structure_refinement 'SHELXL93 (Sheldrick, 1993)'
_computing_structure_solution 'SIR92 (Altomare et al., 1994)'
_diffrn_ambient_temperature 293(2)
_diffrn_measurement_device 'Siemens P4'
_diffrn_measurement_method 2\q/\w
_diffrn_radiation_monochromator graphite
_diffrn_radiation_source 'fine-focus sealed tube'
_diffrn_radiation_type MoK\a
_diffrn_radiation_wavelength 0.71073
_diffrn_reflns_av_R_equivalents 0.030
_diffrn_reflns_av_sigmaI/netI 0.044
_diffrn_reflns_limit_h_max 11
_diffrn_reflns_limit_h_min -11
_diffrn_reflns_limit_k_max 19
_diffrn_reflns_limit_k_min 0
_diffrn_reflns_limit_l_max 12
_diffrn_reflns_limit_l_min -12
_diffrn_reflns_number 5977
_diffrn_reflns_theta_max 24.00
_diffrn_reflns_theta_min 2.24
_diffrn_standards_decay_% 3.75
_diffrn_standards_interval_count 97
_diffrn_standards_number 3
_exptl_absorpt_coefficient_mu 0.097
_exptl_absorpt_correction_type none
_exptl_crystal_colour colourless
_exptl_crystal_density_diffrn 1.324
_exptl_crystal_density_method 'not measured'
_exptl_crystal_description 'irregular prism'
_exptl_crystal_F_000 800
_exptl_crystal_size_max 0.42
_exptl_crystal_size_mid 0.40
_exptl_crystal_size_min 0.30
_refine_diff_density_max 0.140
_refine_diff_density_min -0.140
_refine_ls_extinction_coef 0.0063(10)
_refine_ls_extinction_method SHELXL93
_refine_ls_goodness_of_fit_all 1.014
_refine_ls_goodness_of_fit_obs 1.123
_refine_ls_hydrogen_treatment 'H atoms treated by a mixture of independent and constrained refinement'
_refine_ls_matrix_type full
_refine_ls_number_parameters 322
_refine_ls_number_reflns 2993
_refine_ls_number_restraints 0
_refine_ls_restrained_S_all 1.014
_refine_ls_restrained_S_obs 1.123
_refine_ls_R_factor_all 0.072
_refine_ls_R_factor_gt 0.040
_refine_ls_shift/esd_max 0.004
_refine_ls_shift/esd_mean 0.001
_refine_ls_structure_factor_coef Fsqd
_refine_ls_weighting_details 'w = 1/[\s^2^(Fo^2^)+(0.0458P)^2^+0.0483P] where P = (Fo^2^+2Fc^2^)/3'
_refine_ls_weighting_scheme calc
_refine_ls_wR_factor_all 0.100
_refine_ls_wR_factor_obs .088
_reflns_number_gt 2011
_reflns_number_total 2993
_reflns_threshold_expression I>2\s(I)
_cod_data_source_file na1342.cif
_cod_data_source_block 5
_cod_depositor_comments
;
The following automatic conversions were performed:

'_refine_ls_weighting_scheme' value 'calc w =
1/[\s^2^(Fo^2^)+(0.0458P)^2^+0.0483P] where P = (Fo^2^+2Fc^2^)/3' was
changed to 'calc'. New tag '_refine_ls_weighting_details' was
created. The value of the new tag was set to 'w =
1/[\s^2^(Fo^2^)+(0.0458P)^2^+0.0483P] where P = (Fo^2^+2Fc^2^)/3'.

Automatic conversion script
Id: cif_fix_values 3143 2015-03-26 13:38:13Z robertas 
;
_cod_original_sg_symbol_H-M 'P 21/n'
_cod_database_code 2007462

loop_
_symmetry_equiv_pos_as_xyz
'x, y, z'
'-x+1/2, y+1/2, -z+1/2'
'-x, -y, -z'
'x-1/2, -y-1/2, z-1/2'

loop_
_atom_site_aniso_label
_atom_site_aniso_U_11
_atom_site_aniso_U_22
_atom_site_aniso_U_33
_atom_site_aniso_U_12
_atom_site_aniso_U_13
_atom_site_aniso_U_23
O1 .0440(9) .0561(9) .0526(9) -.0099(7) .0120(7) -.0111(7)
C2 .0368(13) .065(2) .0521(15) -.0024(12) .0098(11) -.0066(12)
C3 .0410(13) .060(2) .0433(14) .0082(12) .0083(10) .0045(11)
C4 .0395(12) .0389(11) .0394(11) .0027(9) .0109(9) .0039(9)
C4A .0375(12) .0383(11) .0328(10) -.0010(9) .0113(9) .0016(9)
C5 .0433(13) .0390(12) .0370(11) .0028(10) .0145(10) .0057(10)
O6 .0437(9) .0435(8) .0575(9) .0066(7) .0157(7) -.0006(7)
C6A .0599(15) .0381(12) .0398(12) .0066(11) .0203(11) .0070(10)
C7 .075(2) .052(2) .0544(15) .0195(14) .0263(14) .0057(12)
C8 .107(3) .049(2) .053(2) .026(2) .036(2) .0087(13)
C9 .120(3) .0370(14) .0452(14) .001(2) .032(2) .0002(11)
C10 .081(2) .0425(14) .0401(13) -.0054(14) .0203(13) .0008(11)
C10A .0588(15) .0384(12) .0335(11) .0009(11) .0175(10) .0033(9)
C10B .0426(13) .0435(12) .0330(11) -.0042(10) .0128(9) .0030(9)
O11 .0440(9) .0483(9) .0606(10) -.0066(7) .0126(7) -.0056(8)
O12 .0621(11) .0712(11) .0595(11) -.0200(9) .0279(8) -.0096(9)
C13 .092(2) .091(2) .088(2) -.049(2) .046(2) -.019(2)
C14 .204(5) .104(3) .118(3) -.061(3) .002(3) .037(3)
C15 .0362(12) .0463(12) .0419(12) -.0012(10) .0136(9) -.0013(10)
C16 .0434(13) .0529(14) .0444(13) -.0019(11) .0150(10) -.0001(11)
C17 .054(2) .080(2) .0428(14) -.0027(14) .0172(11) .0097(14)
C18 .053(2) .099(2) .045(2) -.0055(15) .0200(13) -.011(2)
C19 .067(2) .076(2) .061(2) .013(2) .0286(14) -.0105(15)
C20 .060(2) .061(2) .054(2) .0109(13) .0229(12) -.0033(13)
C21 .0430(13) .0427(13) .0465(13) .0064(10) .0130(10) .0035(10)
O22 .0925(13) .0385(9) .0819(12) -.0039(9) .0457(10) -.0068(8)
O23 .0722(11) .0453(9) .0447(9) -.0040(8) .0261(8) .0028(7)
C24 .082(2) .055(2) .060(2) -.005(2) .031(2) .0148(14)

loop_
_atom_site_label
_atom_site_fract_x
_atom_site_fract_y
_atom_site_fract_z
_atom_site_U_iso_or_equiv
_atom_site_thermal_displace_type
_atom_site_calc_flag
_atom_site_refinement_flags
_atom_site_occupancy
_atom_site_disorder_group
_atom_site_type_symbol
O1 .19779(15) .42792(8) .35458(13) .0514(4) Uani d . 1 . O
C2 .2835(2) .36933(14) .3230(2) .0520(6) Uani d . 1 . C
H2 .375(2) .3805(10) .3892(17) .036(5) Uiso d . 1 . H
C3 .2284(2) .28940(14) .3286(2) .0490(6) Uani d . 1 . C
H3A .290(2) .2513(11) .3065(19) .047(6) Uiso d . 1 . H
H3B .226(2) .2804(11) .413(2) .044(6) Uiso d . 1 . H
C4 .0826(2) .27933(11) .2390(2) .0395(5) Uani d . 1 . C
C4A .0038(2) .35190(11) .2494(2) .0360(5) Uani d . 1 . C
C5 -.1415(2) .34780(12) .2017(2) .0392(5) Uani d . 1 . C
O6 -.21589(14) .41091(8) .21832(13) .0481(4) Uani d . 1 . O
C6A -.1551(2) .47721(12) .2785(2) .0447(5) Uani d . 1 . C
C7 -.2381(3) .53624(14) .2948(2) .0589(7) Uani d . 1 . C
H7 -.338(3) .5302(14) .261(2) .073(8) Uiso d . 1 . H
C8 -.1813(4) .6029(2) .3554(2) .0668(8) Uani d . 1 . C
H8 -.232(3) .6463(16) .372(2) .081(8) Uiso d . 1 . H
C9 -.0427(4) .61133(15) .3997(2) .0656(8) Uani d . 1 . C
H9 -.004(3) .6582(17) .436(3) .090(9) Uiso d . 1 . H
C10 .0407(3) .55236(13) .3834(2) .0539(6) Uani d . 1 . C
H10 .136(2) .5576(13) .414(2) .060(7) Uiso d . 1 . H
C10A -.0157(2) .48366(11) .3218(2) .0427(5) Uani d . 1 . C
C10B .0636(2) .41742(12) .3057(2) .0394(5) Uani d . 1 . C
O11 -.20527(15) .29256(8) .14691(14) .0517(4) Uani d . 1 . O
O12 .2945(2) .38454(10) .20514(15) .0621(5) Uani d . 1 . O
C13 .3515(4) .4588(2) .1887(4) .0863(10) Uani d . 1 . C
H13A .380(3) .4835(17) .268(3) .096(10) Uiso d . 1 . H
H13B .426(4) .454(2) .151(4) .137(13) Uiso d . 1 . H
C14 .2573(5) .5034(2) .0894(4) .152(2) Uani d . 1 . C
H14A .2971(5) .5525(2) .0799(4) .228 Uiso calc R 1 . H
H14B .1756(5) .5120(2) .1108(4) .228 Uiso calc R 1 . H
H14C .2372(5) .4749(2) .0122(4) .228 Uiso calc R 1 . H
C15 .0859(2) .26312(12) .1045(2) .0411(5) Uani d . 1 . C
C16 .0358(2) .31656(13) .0097(2) .0465(5) Uani d . 1 . C
H16 -.009(2) .3637(12) .0286(19) .048(6) Uiso d . 1 . H
C17 .0465(3) .3050(2) -.1092(2) .0584(7) Uani d . 1 . C
H17 .011(2) .3453(13) -.174(2) .066(7) Uiso d . 1 . H
C18 .1070(3) .2392(2) -.1359(3) .0645(7) Uani d . 1 . C
H18 .113(3) .2302(15) -.218(3) .083(8) Uiso d . 1 . H
C19 .1566(3) .1846(2) -.0438(3) .0659(7) Uani d . 1 . C
H19 .195(3) .1344(16) -.060(3) .085(9) Uiso d . 1 . H
C20 .1471(3) .1970(2) .0761(2) .0570(6) Uani d . 1 . C
H20 .180(3) .1583(14) .138(2) .073(8) Uiso d . 1 . H
C21 .0242(2) .20979(13) .2928(2) .0441(5) Uani d . 1 . C
O22 .0145(2) .14416(9) .2553(2) .0666(5) Uani d . 1 . O
O23 -.0079(2) .23165(8) .39535(13) .0522(4) Uani d . 1 . O
C24 -.0504(4) .1715(2) .4650(3) .0633(7) Uani d . 1 . C
H24A -.079(3) .1995(18) .536(3) .116(11) Uiso d . 1 . H
H24B -.118(4) .141(2) .420(3) .123(14) Uiso d . 1 . H
H24C .015(4) .134(2) .494(3) .120(13) Uiso d . 1 . H

loop_
_atom_type_symbol
_atom_type_description
_atom_type_scat_dispersion_real
_atom_type_scat_dispersion_imag
_atom_type_scat_source
C C 0.0033 0.0016 'International Tables Vol C Tables 4.2.6.8 and 6.1.1.4'
H H 0.0000 0.0000 'International Tables Vol C Tables 4.2.6.8 and 6.1.1.4'
O O 0.0106 0.0060 'International Tables Vol C Tables 4.2.6.8 and 6.1.1.4'

loop_
_geom_angle_atom_site_label_1
_geom_angle_atom_site_label_2
_geom_angle_atom_site_label_3
_geom_angle
_geom_angle_publ_flag
C10B O1 C2 116.2(2) no
O12 C2 O1 109.4(2) no
O12 C2 C3 110.8(2) no
O1 C2 C3 110.8(2) no
O12 C2 H2 109.3(10) no
O1 C2 H2 101.2(10) no
C3 C2 H2 114.9(10) no
C2 C3 C4 112.7(2) no
C2 C3 H3A 108.2(12) no
C4 C3 H3A 109.8(12) no
C2 C3 H3B 108.1(12) no
C4 C3 H3B 107.9(12) no
H3A C3 H3B 110.2(17) no
C4A C4 C15 113.2(2) no
C4A C4 C21 108.8(2) no
C15 C4 C21 111.5(2) no
C4A C4 C3 107.7(2) no
C15 C4 C3 110.3(2) no
C21 C4 C3 104.8(2) no
C10B C4A C5 119.9(2) no
C10B C4A C4 122.6(2) no
C5 C4A C4 117.4(2) no
O11 C5 O6 116.2(2) no
O11 C5 C4A 125.2(2) no
O6 C5 C4A 118.6(2) no
C5 O6 C6A 121.6(2) no
O6 C6A C7 117.4(2) no
O6 C6A C10A 121.0(2) no
C7 C6A C10A 121.6(2) no
C8 C7 C6A 119.1(3) no
C8 C7 H7 121.1(14) no
C6A C7 H7 119.7(15) no
C7 C8 C9 120.8(3) no
C7 C8 H8 124.3(16) no
C9 C8 H8 114.9(16) no
C10 C9 C8 120.2(3) no
C10 C9 H9 118.7(18) no
C8 C9 H9 121.0(18) no
C9 C10 C10A 119.8(3) no
C9 C10 H10 120.8(14) no
C10A C10 H10 119.5(14) no
C6A C10A C10 118.5(2) no
C6A C10A C10B 117.8(2) no
C10 C10A C10B 123.6(2) no
C4A C10B O1 125.2(2) no
C4A C10B C10A 121.0(2) no
O1 C10B C10A 113.7(2) no
C2 O12 C13 116.3(2) no
O12 C13 C14 110.8(3) no
O12 C13 H13A 107.7(18) no
C14 C13 H13A 115.2(18) no
O12 C13 H13B 113.(2) no
C14 C13 H13B 99.(2) no
H13A C13 H13B 112.(3) no
C13 C14 H14A 109.5(2) no
C13 C14 H14B 109.5(2) no
H14A C14 H14B 109.5 no
C13 C14 H14C 109.5(2) no
H14A C14 H14C 109.5 no
H14B C14 H14C 109.5 no
C16 C15 C20 117.6(2) no
C16 C15 C4 121.1(2) no
C20 C15 C4 121.2(2) no
C15 C16 C17 121.6(2) no
C15 C16 H16 118.3(12) no
C17 C16 H16 120.2(12) no
C18 C17 C16 120.1(3) no
C18 C17 H17 120.8(13) no
C16 C17 H17 119.1(14) no
C17 C18 C19 119.6(2) no
C17 C18 H18 120.6(16) no
C19 C18 H18 119.8(16) no
C18 C19 C20 120.0(3) no
C18 C19 H19 122.4(16) no
C20 C19 H19 117.5(16) no
C15 C20 C19 121.1(3) no
C15 C20 H20 120.3(15) no
C19 C20 H20 118.6(15) no
O22 C21 O23 123.2(2) no
O22 C21 C4 126.5(2) no
O23 C21 C4 110.2(2) no
C21 O23 C24 117.1(2) no
O23 C24 H24A 106.5(17) no
O23 C24 H24B 116.(2) no
H24A C24 H24B 110.(3) no
O23 C24 H24C 112.(2) no
H24A C24 H24C 113.(3) no
H24B C24 H24C 99.(3) no

loop_
_geom_bond_atom_site_label_1
_geom_bond_atom_site_label_2
_geom_bond_site_symmetry_2
_geom_bond_distance
_geom_bond_publ_flag
O1 C10B . 1.350(2) no
O1 C2 . 1.456(3) no
C2 O12 . 1.383(3) no
C2 C3 . 1.497(3) no
C2 H2 . 1.03(2) no
C3 C4 . 1.556(3) no
C3 H3A . .99(2) no
C3 H3B . .97(2) no
C4 C4A . 1.516(3) no
C4 C15 . 1.541(3) no
C4 C21 . 1.542(3) no
C4A C10B . 1.348(3) no
C4A C5 . 1.445(3) no
C5 O11 . 1.214(2) no
C5 O6 . 1.377(2) no
O6 C6A . 1.378(2) no
C6A C7 . 1.379(3) no
C6A C10A . 1.387(3) no
C7 C8 . 1.372(4) no
C7 H7 . 1.00(3) no
C8 C9 . 1.384(4) no
C8 H8 . .96(3) no
C9 C10 . 1.381(4) no
C9 H9 . .94(3) no
C10 C10A . 1.404(3) no
C10 H10 . .95(2) no
C10A C10B . 1.448(3) no
O12 C13 . 1.442(3) no
C13 C14 . 1.460(5) no
C13 H13A . .94(3) no
C13 H13B . .99(4) no
C14 H14A . .96 no
C14 H14B . .96 no
C14 H14C . .96 no
C15 C16 . 1.382(3) no
C15 C20 . 1.385(3) no
C16 C17 . 1.383(3) no
C16 H16 . .99(2) no
C17 C18 . 1.371(4) no
C17 H17 . .99(2) no
C18 C19 . 1.375(4) no
C18 H18 . .95(3) no
C19 C20 . 1.391(3) no
C19 H19 . .99(3) no
C20 H20 . .94(2) no
C21 O22 . 1.198(2) no
C21 O23 . 1.342(2) no
O23 C24 . 1.442(3) no
C24 H24A . 1.05(3) no
C24 H24B . .90(4) no
C24 H24C . .92(4) no

loop_
_geom_torsion_atom_site_label_1
_geom_torsion_atom_site_label_2
_geom_torsion_atom_site_label_3
_geom_torsion_atom_site_label_4
_geom_torsion
_geom_torsion_publ_flag
C10B O1 C2 O12 80.6(2) no
C10B O1 C2 C3 -41.9(2) no
O12 C2 C3 C4 -63.2(2) no
O1 C2 C3 C4 58.4(3) no
C2 C3 C4 C4A -42.6(2) no
C2 C3 C4 C15 81.4(2) no
C2 C3 C4 C21 -158.4(2) no
C15 C4 C4A C10B -109.1(2) no
C21 C4 C4A C10B 126.2(2) no
C3 C4 C4A C10B 13.1(3) no
C15 C4 C4A C5 74.0(2) no
C21 C4 C4A C5 -50.7(2) no
C3 C4 C4A C5 -163.8(2) no
C10B C4A C5 O11 178.1(2) no
C4 C4A C5 O11 -4.9(3) no
C10B C4A C5 O6 -1.8(3) no
C4 C4A C5 O6 175.2(2) no
O11 C5 O6 C6A -179.7(2) no
C4A C5 O6 C6A 0.2(3) no
C5 O6 C6A C7 -177.6(2) no
C5 O6 C6A C10A 1.7(3) no
O6 C6A C7 C8 179.4(2) no
C10A C6A C7 C8 0.0(3) no
C6A C7 C8 C9 0.1(4) no
C7 C8 C9 C10 0.0(4) no
C8 C9 C10 C10A -0.2(3) no
O6 C6A C10A C10 -179.5(2) no
C7 C6A C10A C10 -0.2(3) no
O6 C6A C10A C10B -2.1(3) no
C7 C6A C10A C10B 177.2(2) no
C9 C10 C10A C6A 0.2(3) no
C9 C10 C10A C10B -177.0(2) no
C5 C4A C10B O1 179.5(2) no
C4 C4A C10B O1 2.6(3) no
C5 C4A C10B C10A 1.4(3) no
C4 C4A C10B C10A -175.5(2) no
C2 O1 C10B C4A 11.9(3) no
C2 O1 C10B C10A -169.8(2) no
C6A C10A C10B C4A 0.5(3) no
C10 C10A C10B C4A 177.8(2) no
C6A C10A C10B O1 -177.8(2) no
C10 C10A C10B O1 -0.5(3) no
O1 C2 O12 C13 59.9(3) no
C3 C2 O12 C13 -177.6(2) no
C2 O12 C13 C14 -121.7(3) no
C4A C4 C15 C16 7.9(3) no
C21 C4 C15 C16 131.0(2) no
C3 C4 C15 C16 -112.9(2) no
C4A C4 C15 C20 -176.4(2) no
C21 C4 C15 C20 -53.3(3) no
C3 C4 C15 C20 62.8(3) no
C20 C15 C16 C17 -0.3(3) no
C4 C15 C16 C17 175.5(2) no
C15 C16 C17 C18 0.5(4) no
C16 C17 C18 C19 0.2(4) no
C17 C18 C19 C20 -1.1(4) no
C16 C15 C20 C19 -0.5(3) no
C4 C15 C20 C19 -176.4(2) no
C18 C19 C20 C15 1.3(4) no
C4A C4 C21 O22 144.5(2) no
C15 C4 C21 O22 18.9(3) no
C3 C4 C21 O22 -100.5(3) no
C4A C4 C21 O23 -39.5(2) no
C15 C4 C21 O23 -165.1(2) no
C3 C4 C21 O23 75.5(2) no
O22 C21 O23 C24 2.7(3) no
C4 C21 O23 C24 -173.5(2) no
